data_7206079
loop_
_publ_author_name
'Chan, Isa Y. H.'
'Bhadbhade, Mohan M.'
'Bishop, Roger'

_publ_section_title
;
 Design of a new inclusion host:
 3,7-diphenylbicyclo[3.3.0]octane-endo-3,endo-7-diol
;
_journal_issue 9
_journal_name_full CrystEngComm
_journal_page_first 3162
_journal_paper_doi 10.1039/c0ce00498g
_journal_volume 13
_journal_year 2011
_chemical_formula_sum 'C20 H22 O2'
_chemical_formula_weight 294.38
_chemical_name_systematic
;
?
;
_space_group_IT_number 4
_symmetry_cell_setting monoclinic
_symmetry_space_group_name_Hall 'P 2yb'
_symmetry_space_group_name_H-M 'P 1 21 1'
_atom_sites_solution_hydrogens geom
_atom_sites_solution_primary direct
_atom_sites_solution_secondary difmap
_audit_creation_method SHELXL-97
_cell_angle_alpha 90.00
_cell_angle_beta 93.708(6)
_cell_angle_gamma 90.00
_cell_formula_units_Z 4
_cell_length_a 5.977(2)
_cell_length_b 17.481(6)
_cell_length_c 14.845(5)
_cell_measurement_reflns_used 735
_cell_measurement_temperature 150(2)
_cell_measurement_theta_max 19.359
_cell_measurement_theta_min 2.706
_cell_volume 1547.8(9)
_computing_cell_refinement
;
APEX2(Bruker, 2007, Bruker AXS Inc.,Madison, USA)
;
_computing_data_collection
;
APEX2(Bruker, 2007, Bruker AXS Inc., Madison, USA)
;
_computing_data_reduction
;
APEX2(Bruker, 2007, Bruker AXS Inc., Madison, USA)
;
_computing_molecular_graphics 'SHELXTL-Plus. Sheldrick, G. M.(2008)'
_computing_structure_refinement 'SHELXL-97. Sheldrick, G. M.(2008)'
_computing_structure_solution 'SHELXS-97. Sheldrick, G. M.2008)'
_diffrn_ambient_temperature 150(2)
_diffrn_measured_fraction_theta_full 0.996
_diffrn_measured_fraction_theta_max 0.996
_diffrn_measurement_device_type 'Bruker kappa APEXII CCD Area Detector'
_diffrn_measurement_method '\f scans, and \w scans with \k offsets'
_diffrn_radiation_monochromator graphite
_diffrn_radiation_source 'fine-focus sealed tube'
_diffrn_radiation_type MoK\a
_diffrn_radiation_wavelength 0.71073
_diffrn_reflns_av_R_equivalents 0.0838
_diffrn_reflns_av_sigmaI/netI 0.1682
_diffrn_reflns_limit_h_max 7
_diffrn_reflns_limit_h_min -7
_diffrn_reflns_limit_k_max 20
_diffrn_reflns_limit_k_min -20
_diffrn_reflns_limit_l_max 16
_diffrn_reflns_limit_l_min -17
_diffrn_reflns_number 8006
_diffrn_reflns_theta_full 24.99
_diffrn_reflns_theta_max 24.99
_diffrn_reflns_theta_min 2.99
_exptl_absorpt_coefficient_mu 0.080
_exptl_absorpt_correction_T_max 0.9968
_exptl_absorpt_correction_T_min 0.9827
_exptl_absorpt_correction_type multi-scan
_exptl_absorpt_process_details '(SADABS; Sheldrick, 2003)'
_exptl_crystal_colour colourless
_exptl_crystal_density_diffrn 1.263
_exptl_crystal_density_method 'not measured'
_exptl_crystal_description plates
_exptl_crystal_F_000 632
_exptl_crystal_size_max 0.22
_exptl_crystal_size_mid 0.08
_exptl_crystal_size_min 0.04
_refine_diff_density_max 0.208
_refine_diff_density_min -0.209
_refine_diff_density_rms 0.051
_refine_ls_abs_structure_details 'Flack H D (1983), Acta Cryst. A39, 876-881'
_refine_ls_abs_structure_Flack -1(2)
_refine_ls_extinction_method none
_refine_ls_goodness_of_fit_ref 0.850
_refine_ls_hydrogen_treatment mixed
_refine_ls_matrix_type full
_refine_ls_number_parameters 560
_refine_ls_number_reflns 5139
_refine_ls_number_restraints 1
_refine_ls_restrained_S_all 0.850
_refine_ls_R_factor_all 0.1369
_refine_ls_R_factor_gt 0.0668
_refine_ls_shift/su_max 0.000
_refine_ls_shift/su_mean 0.000
_refine_ls_structure_factor_coef Fsqd
_refine_ls_weighting_details 'calc w=1/[\s^2^(Fo^2^)+(0.1000P)^2^+0.8549P] where P=(Fo^2^+2Fc^2^)/3'
_refine_ls_weighting_scheme calc
_refine_ls_wR_factor_gt 0.1467
_refine_ls_wR_factor_ref 0.1957
_reflns_number_gt 2980
_reflns_number_total 5139
_reflns_threshold_expression >2sigma(I)
_cod_data_source_file c0ce00498g.txt
_cod_data_source_block isa22
_cod_depositor_comments
;
The following automatic conversions were performed:

'_symmetry_cell_setting' value 'Monoclinic' changed to 'monoclinic'
according to /home/saulius/struct/CIF-dictionaries/cif_core.dic
dictionary named 'cif_core.dic' version 2.4.1 from
2010-06-29.

'_exptl_absorpt_correction_type' value 'Multi-scan'
changed to 'multi-scan' according to
/home/saulius/struct/CIF-dictionaries/cif_core.dic dictionary named
'cif_core.dic' version 2.4.1 from 2010-06-29.

Automatic conversion script
Id: cif_fix_values 1715 2011-07-08 13:25:40Z adriana 
;
_cod_original_sg_symbol_H-M P2(1)
_cod_database_code 7206079

loop_
_symmetry_equiv_pos_as_xyz
'x, y, z'
'-x, y+1/2, -z'

loop_
_atom_site_label
_atom_site_type_symbol
_atom_site_fract_x
_atom_site_fract_y
_atom_site_fract_z
_atom_site_U_iso_or_equiv
_atom_site_adp_type
_atom_site_occupancy
_atom_site_symmetry_multiplicity
_atom_site_calc_flag
_atom_site_refinement_flags
_atom_site_disorder_assembly
_atom_site_disorder_group
O1A O 0.7195(6) 0.1021(2) 0.2829(3) 0.0302(10) Uani 1 1 d . . .
O2A O 0.8148(6) 0.0934(3) 0.1120(3) 0.0308(10) Uani 1 1 d . . .
C1A C 0.8416(9) 0.0460(4) 0.3372(4) 0.0263(14) Uani 1 1 d . . .
C2A C 1.0952(9) 0.0624(5) 0.3361(5) 0.0345(17) Uani 1 1 d . . .
C3A C 1.1794(10) 0.0234(4) 0.2537(5) 0.0340(16) Uani 1 1 d . . .
C4A C 1.2039(10) 0.0702(5) 0.1675(4) 0.0412(18) Uani 1 1 d . . .
H4A1 H 1.1953 0.1256 0.1810 0.049 Uiso 1 1 calc R . .
H4A2 H 1.3506 0.0597 0.1427 0.049 Uiso 1 1 calc R . .
C5A C 1.0142(9) 0.0474(4) 0.0995(4) 0.0286(15) Uani 1 1 d . . .
C6A C 0.9537(11) -0.0340(4) 0.1260(4) 0.0320(16) Uani 1 1 d . . .
C7A C 1.0115(9) -0.0422(4) 0.2284(4) 0.0306(15) Uani 1 1 d . . .
C8A C 0.8166(10) -0.0315(4) 0.2909(5) 0.0292(15) Uani 1 1 d . . .
C9A C 0.7600(9) 0.0498(4) 0.4312(4) 0.0271(14) Uani 1 1 d . . .
C10A C 0.8482(11) 0.0013(4) 0.4988(5) 0.0397(17) Uani 1 1 d . . .
C11A C 0.7824(12) 0.0055(5) 0.5864(5) 0.0432(19) Uani 1 1 d . . .
C12A C 0.6246(11) 0.0569(5) 0.6073(5) 0.0443(19) Uani 1 1 d . . .
C13A C 0.5355(12) 0.1068(5) 0.5423(5) 0.048(2) Uani 1 1 d . . .
C14A C 0.6030(10) 0.1025(4) 0.4546(4) 0.0342(16) Uani 1 1 d . . .
C15A C 1.0594(9) 0.0557(3) -0.0002(4) 0.0252(14) Uani 1 1 d . . .
C16A C 0.8963(11) 0.0328(4) -0.0652(5) 0.0305(16) Uani 1 1 d . . .
C17A C 0.9299(11) 0.0379(4) -0.1560(5) 0.0347(17) Uani 1 1 d . . .
C18A C 1.1266(10) 0.0676(4) -0.1834(4) 0.0341(16) Uani 1 1 d . . .
H18A H 1.1497 0.0718 -0.2459 0.041 Uiso 1 1 calc R . .
C19A C 1.2899(10) 0.0912(4) -0.1205(4) 0.0343(16) Uani 1 1 d . . .
C20A C 1.2590(10) 0.0838(4) -0.0289(4) 0.0296(15) Uani 1 1 d . . .
H1OA H 0.742(18) 0.090(8) 0.209(7) 0.14(4) Uiso 1 1 d . . .
H2OA H 0.840(19) 0.158(8) 0.092(8) 0.15(4) Uiso 1 1 d . . .
H3A H 1.319(11) -0.001(4) 0.266(4) 0.042(19) Uiso 1 1 d . . .
H7A H 1.078(11) -0.101(4) 0.247(4) 0.05(2) Uiso 1 1 d . . .
H10A H 0.950(9) -0.034(4) 0.484(4) 0.017(15) Uiso 1 1 d . . .
H11A H 0.841(9) -0.030(4) 0.633(4) 0.022(15) Uiso 1 1 d . . .
H12A H 0.582(12) 0.059(5) 0.677(6) 0.08(3) Uiso 1 1 d . . .
H13A H 0.417(10) 0.146(4) 0.555(4) 0.038(18) Uiso 1 1 d . . .
H14A H 0.554(9) 0.139(3) 0.413(4) 0.019(15) Uiso 1 1 d . . .
H16A H 0.770(10) 0.014(3) -0.051(4) 0.021(16) Uiso 1 1 d . . .
H17A H 0.816(11) 0.031(4) -0.196(4) 0.040(19) Uiso 1 1 d . . .
H19A H 1.438(15) 0.108(6) -0.139(6) 0.10(3) Uiso 1 1 d . . .
H20A H 1.406(11) 0.096(5) 0.017(4) 0.06(2) Uiso 1 1 d . . .
H21A H 1.178(9) 0.038(3) 0.394(4) 0.019(14) Uiso 1 1 d . . .
H22A H 1.122(11) 0.123(5) 0.335(4) 0.05(2) Uiso 1 1 d . . .
H61A H 1.049(10) -0.070(4) 0.094(4) 0.031(17) Uiso 1 1 d . . .
H62A H 0.786(12) -0.041(4) 0.110(4) 0.045(19) Uiso 1 1 d . . .
H81A H 0.809(10) -0.073(4) 0.338(4) 0.036(18) Uiso 1 1 d . . .
H82A H 0.662(9) -0.039(3) 0.261(3) 0.017(14) Uiso 1 1 d . . .
O1B O 0.8466(7) 0.2509(3) 0.2677(3) 0.0297(10) Uani 1 1 d . . .
O2B O 0.8585(6) 0.2515(3) 0.0896(3) 0.0295(10) Uani 1 1 d . . .
C1B C 0.7102(9) 0.3072(4) 0.3069(4) 0.0281(15) Uani 1 1 d . . .
C2B C 0.4641(11) 0.2907(5) 0.2839(5) 0.0318(15) Uani 1 1 d . . .
C3B C 0.4143(10) 0.3180(4) 0.1863(4) 0.0293(15) Uani 1 1 d . . .
C4B C 0.4570(10) 0.2595(4) 0.1116(4) 0.0287(14) Uani 1 1 d . . .
C5B C 0.6533(9) 0.2899(3) 0.0583(4) 0.0249(14) Uani 1 1 d . . .
C6B C 0.6702(11) 0.3753(4) 0.0818(5) 0.0315(15) Uani 1 1 d . . .
C7B C 0.5814(10) 0.3848(4) 0.1758(4) 0.0315(15) Uani 1 1 d . . .
C8B C 0.7484(10) 0.3816(4) 0.2590(4) 0.0297(15) Uani 1 1 d . . .
C9B C 0.7735(10) 0.3096(4) 0.4095(4) 0.0260(14) Uani 1 1 d . . .
C10B C 0.6423(12) 0.3492(4) 0.4677(5) 0.0393(17) Uani 1 1 d . . .
C11B C 0.6974(12) 0.3495(4) 0.5593(5) 0.0403(18) Uani 1 1 d . . .
C12B C 0.8843(12) 0.3106(4) 0.5953(5) 0.0427(18) Uani 1 1 d . . .
C13B C 1.0176(12) 0.2736(4) 0.5380(5) 0.0404(17) Uani 1 1 d . . .
C14B C 0.9623(11) 0.2732(4) 0.4457(5) 0.0375(17) Uani 1 1 d . . .
C15B C 0.6211(9) 0.2763(3) -0.0424(4) 0.0231(13) Uani 1 1 d . . .
C16B C 0.4216(10) 0.2994(4) -0.0889(4) 0.0312(16) Uani 1 1 d . . .
C17B C 0.3865(11) 0.2889(4) -0.1812(4) 0.0363(17) Uani 1 1 d . . .
C18B C 0.5504(11) 0.2553(4) -0.2284(5) 0.0387(17) Uani 1 1 d . . .
C19B C 0.7483(10) 0.2329(4) -0.1852(4) 0.0339(16) Uani 1 1 d . . .
C20B C 0.7837(10) 0.2429(4) -0.0923(4) 0.0290(15) Uani 1 1 d . . .
H3B H 0.243(10) 0.333(4) 0.179(4) 0.028(15) Uiso 1 1 d . . .
H7B H 0.511(9) 0.430(4) 0.174(4) 0.025(16) Uiso 1 1 d . . .
H10B H 0.510(14) 0.386(5) 0.440(6) 0.08(3) Uiso 1 1 d . . .
H11B H 0.565(16) 0.367(6) 0.601(6) 0.11(3) Uiso 1 1 d . . .
H12B H 0.922(10) 0.299(4) 0.667(5) 0.042(18) Uiso 1 1 d . . .
H13B H 1.162(12) 0.242(4) 0.558(4) 0.06(2) Uiso 1 1 d . . .
H14B H 1.039(10) 0.242(4) 0.410(4) 0.037(19) Uiso 1 1 d . . .
H16B H 0.299(10) 0.319(4) -0.052(4) 0.038(18) Uiso 1 1 d . . .
H17B H 0.241(11) 0.303(4) -0.211(4) 0.038(18) Uiso 1 1 d . . .
H18B H 0.543(11) 0.247(4) -0.291(5) 0.05(2) Uiso 1 1 d . . .
H19B H 0.881(10) 0.209(4) -0.219(4) 0.034(17) Uiso 1 1 d . . .
H20B H 0.927(9) 0.227(3) -0.067(3) 0.016(14) Uiso 1 1 d . . .
H21B H 0.433(9) 0.237(4) 0.285(4) 0.020(15) Uiso 1 1 d . . .
H22B H 0.385(10) 0.318(4) 0.320(4) 0.025(17) Uiso 1 1 d . . .
H41B H 0.501(8) 0.209(4) 0.140(4) 0.019(14) Uiso 1 1 d . . .
H42B H 0.329(9) 0.252(4) 0.069(4) 0.024(15) Uiso 1 1 d . . .
H62B H 0.822(11) 0.400(4) 0.070(4) 0.035(17) Uiso 1 1 d . . .
H81B H 0.909(11) 0.389(4) 0.236(4) 0.047(19) Uiso 1 1 d . . .
H82B H 0.728(8) 0.428(3) 0.302(3) 0.015(14) Uiso 1 1 d . . .
H1OB H 0.808(15) 0.210(6) 0.278(6) 0.08(4) Uiso 1 1 d . . .
H2OB H 0.909(19) 0.267(8) 0.162(8) 0.15(5) Uiso 1 1 d . . .
H61B H 0.577(12) 0.406(4) 0.042(5) 0.053 Uiso 1 1 d . . .

loop_
_atom_site_aniso_label
_atom_site_aniso_U_11
_atom_site_aniso_U_22
_atom_site_aniso_U_33
_atom_site_aniso_U_23
_atom_site_aniso_U_13
_atom_site_aniso_U_12
O1A 0.032(2) 0.027(3) 0.032(2) 0.004(2) 0.0037(17) 0.005(2)
O2A 0.028(2) 0.037(3) 0.028(2) -0.002(2) 0.0025(17) 0.011(2)
C1A 0.021(3) 0.026(4) 0.032(4) 0.006(3) 0.004(2) 0.000(3)
C2A 0.019(3) 0.039(5) 0.046(5) -0.007(4) 0.002(3) -0.007(3)
C3A 0.017(3) 0.043(4) 0.042(4) 0.008(3) 0.001(3) 0.002(3)
C4A 0.034(3) 0.059(5) 0.030(4) 0.009(4) -0.004(3) -0.010(4)
C5A 0.019(3) 0.031(4) 0.035(4) -0.008(3) -0.002(3) 0.003(3)
C6A 0.038(4) 0.029(4) 0.031(4) 0.003(3) 0.013(3) 0.001(3)
C7A 0.028(3) 0.027(4) 0.038(4) 0.001(3) 0.010(3) 0.009(3)
C8A 0.021(3) 0.027(4) 0.040(4) 0.001(3) 0.008(3) -0.001(3)
C9A 0.025(3) 0.028(4) 0.027(4) -0.005(3) -0.001(2) -0.004(3)
C10A 0.037(4) 0.037(4) 0.045(5) 0.003(4) 0.004(3) 0.003(4)
C11A 0.051(4) 0.048(5) 0.031(4) 0.005(4) 0.001(3) 0.005(4)
C12A 0.045(4) 0.064(6) 0.025(4) -0.003(4) 0.004(3) 0.010(4)
C13A 0.045(4) 0.059(5) 0.042(5) -0.007(4) 0.001(3) 0.021(4)
C14A 0.034(3) 0.042(5) 0.026(4) 0.002(4) -0.002(3) 0.000(3)
C15A 0.031(3) 0.021(3) 0.024(3) -0.001(3) 0.003(3) 0.003(3)
C16A 0.021(3) 0.029(4) 0.042(4) 0.002(3) 0.002(3) -0.001(3)
C17A 0.038(4) 0.039(5) 0.027(4) -0.001(3) 0.000(3) 0.009(3)
C18A 0.034(3) 0.035(4) 0.035(4) -0.001(3) 0.012(3) 0.003(3)
C19A 0.034(3) 0.032(4) 0.038(4) -0.003(3) 0.007(3) 0.003(3)
C20A 0.030(3) 0.022(4) 0.037(4) -0.001(3) 0.006(3) 0.002(3)
O1B 0.035(2) 0.026(3) 0.029(3) -0.004(2) 0.0072(18) 0.001(2)
O2B 0.024(2) 0.034(3) 0.031(2) 0.006(2) 0.0024(16) 0.004(2)
C1B 0.026(3) 0.028(4) 0.031(4) 0.000(3) 0.007(3) -0.005(3)
C2B 0.030(3) 0.031(4) 0.034(4) -0.005(3) 0.006(3) -0.004(3)
C3B 0.022(3) 0.033(4) 0.033(4) 0.000(3) 0.004(3) 0.002(3)
C4B 0.020(3) 0.030(4) 0.036(4) -0.001(3) 0.000(3) -0.006(3)
C5B 0.019(3) 0.024(4) 0.031(4) 0.000(3) 0.003(2) 0.004(3)
C6B 0.032(3) 0.029(4) 0.034(4) 0.004(3) 0.006(3) -0.005(3)
C7B 0.032(3) 0.023(4) 0.040(4) 0.000(3) 0.002(3) 0.009(3)
C8B 0.032(4) 0.026(4) 0.032(4) -0.002(3) 0.006(3) -0.004(3)
C9B 0.031(3) 0.021(3) 0.027(3) -0.004(3) 0.007(3) -0.005(3)
C10B 0.046(4) 0.033(4) 0.039(4) -0.007(3) 0.008(3) 0.006(3)
C11B 0.050(4) 0.039(4) 0.034(4) -0.007(3) 0.017(3) -0.004(4)
C12B 0.049(4) 0.040(5) 0.040(5) 0.003(4) 0.002(4) -0.010(4)
C13B 0.041(4) 0.044(5) 0.036(4) -0.004(3) -0.004(3) 0.006(3)
C14B 0.040(4) 0.037(5) 0.035(4) -0.012(3) 0.004(3) -0.002(3)
C15B 0.030(3) 0.015(3) 0.025(3) 0.006(3) 0.003(2) -0.001(3)
C16B 0.024(3) 0.033(4) 0.037(4) 0.004(3) 0.005(3) 0.008(3)
C17B 0.036(4) 0.037(4) 0.035(4) 0.011(3) -0.003(3) -0.005(3)
C18B 0.041(4) 0.042(4) 0.034(4) 0.013(4) 0.004(3) 0.005(4)
C19B 0.037(4) 0.040(4) 0.025(4) -0.001(3) 0.007(3) -0.001(3)
C20B 0.022(3) 0.031(4) 0.034(4) 0.008(3) 0.002(3) 0.002(3)

loop_
_atom_type_symbol
_atom_type_description
_atom_type_scat_dispersion_real
_atom_type_scat_dispersion_imag
_atom_type_scat_source
C C 0.0033 0.0016 'International Tables Vol C Tables 4.2.6.8 and 6.1.1.4'
H H 0.0000 0.0000 'International Tables Vol C Tables 4.2.6.8 and 6.1.1.4'
O O 0.0106 0.0060 'International Tables Vol C Tables 4.2.6.8 and 6.1.1.4'

loop_
_geom_angle_atom_site_label_1
_geom_angle_atom_site_label_2
_geom_angle_atom_site_label_3
_geom_angle
_geom_angle_site_symmetry_1
_geom_angle_site_symmetry_3
_geom_angle_publ_flag
O1A C1A C9A 107.8(5) . . ?
O1A C1A C8A 108.8(5) . . ?
C9A C1A C8A 115.4(5) . . ?
O1A C1A C2A 109.3(5) . . ?
C9A C1A C2A 112.2(5) . . ?
C8A C1A C2A 103.2(5) . . ?
C3A C2A C1A 107.6(5) . . ?
C2A C3A C4A 119.2(7) . . ?
C2A C3A C7A 106.5(5) . . ?
C4A C3A C7A 106.6(5) . . ?
C5A C4A C3A 107.9(5) . . ?
O2A C5A C4A 110.5(5) . . ?
O2A C5A C6A 105.7(5) . . ?
C4A C5A C6A 104.6(5) . . ?
O2A C5A C15A 105.6(4) . . ?
C4A C5A C15A 116.6(5) . . ?
C6A C5A C15A 113.4(5) . . ?
C5A C6A C7A 107.4(5) . . ?
C6A C7A C8A 116.7(5) . . ?
C6A C7A C3A 105.7(5) . . ?
C8A C7A C3A 105.3(5) . . ?
C1A C8A C7A 108.9(5) . . ?
C14A C9A C10A 117.3(6) . . ?
C14A C9A C1A 122.0(6) . . ?
C10A C9A C1A 120.7(5) . . ?
C11A C10A C9A 121.9(7) . . ?
C12A C11A C10A 119.6(7) . . ?
C11A C12A C13A 120.2(7) . . ?
C12A C13A C14A 119.9(7) . . ?
C9A C14A C13A 121.1(6) . . ?
C20A C15A C16A 118.0(6) . . ?
C20A C15A C5A 122.9(5) . . ?
C16A C15A C5A 119.1(5) . . ?
C17A C16A C15A 121.5(6) . . ?
C18A C17A C16A 119.8(6) . . ?
C17A C18A C19A 119.9(6) . . ?
C18A C19A C20A 120.3(6) . . ?
C15A C20A C19A 120.5(6) . . ?
O1B C1B C8B 107.2(5) . . ?
O1B C1B C2B 110.4(6) . . ?
C8B C1B C2B 103.4(5) . . ?
O1B C1B C9B 108.1(5) . . ?
C8B C1B C9B 114.0(5) . . ?
C2B C1B C9B 113.5(5) . . ?
C1B C2B C3B 106.2(5) . . ?
C2B C3B C4B 116.2(6) . . ?
C2B C3B C7B 104.0(5) . . ?
C4B C3B C7B 106.9(5) . . ?
C3B C4B C5B 107.7(5) . . ?
O2B C5B C15B 107.2(4) . . ?
O2B C5B C6B 109.6(5) . . ?
C15B C5B C6B 112.3(5) . . ?
O2B C5B C4B 109.3(5) . . ?
C15B C5B C4B 113.5(5) . . ?
C6B C5B C4B 105.0(5) . . ?
C7B C6B C5B 106.9(5) . . ?
C6B C7B C8B 118.8(5) . . ?
C6B C7B C3B 105.8(5) . . ?
C8B C7B C3B 106.3(5) . . ?
C1B C8B C7B 107.5(5) . . ?
C14B C9B C10B 118.0(6) . . ?
C14B C9B C1B 121.0(5) . . ?
C10B C9B C1B 121.0(6) . . ?
C11B C10B C9B 120.5(7) . . ?
C10B C11B C12B 121.0(7) . . ?
C13B C12B C11B 118.7(7) . . ?
C12B C13B C14B 120.4(7) . . ?
C9B C14B C13B 121.4(7) . . ?
C20B C15B C16B 117.5(6) . . ?
C20B C15B C5B 123.0(5) . . ?
C16B C15B C5B 119.5(5) . . ?
C17B C16B C15B 121.3(6) . . ?
C18B C17B C16B 119.6(7) . . ?
C19B C18B C17B 120.5(7) . . ?
C18B C19B C20B 120.0(6) . . ?
C15B C20B C19B 121.0(6) . . ?

loop_
_geom_bond_atom_site_label_1
_geom_bond_atom_site_label_2
_geom_bond_distance
_geom_bond_site_symmetry_2
_geom_bond_publ_flag
O1A C1A 1.437(7) . ?
O2A C5A 1.459(7) . ?
C1A C9A 1.510(8) . ?
C1A C8A 1.522(9) . ?
C1A C2A 1.544(8) . ?
C2A C3A 1.514(9) . ?
C3A C4A 1.535(9) . ?
C3A C7A 1.554(10) . ?
C4A C5A 1.522(8) . ?
C5A C6A 1.527(9) . ?
C5A C15A 1.528(8) . ?
C6A C7A 1.544(9) . ?
C7A C8A 1.547(8) . ?
C9A C14A 1.376(9) . ?
C9A C10A 1.391(9) . ?
C10A C11A 1.383(10) . ?
C11A C12A 1.353(10) . ?
C12A C13A 1.381(10) . ?
C13A C14A 1.390(9) . ?
C15A C20A 1.383(8) . ?
C15A C16A 1.386(8) . ?
C16A C17A 1.378(9) . ?
C17A C18A 1.371(9) . ?
C18A C19A 1.371(9) . ?
C19A C20A 1.389(8) . ?
O1B C1B 1.426(8) . ?
O2B C5B 1.448(7) . ?
C1B C8B 1.507(9) . ?
C1B C2B 1.516(8) . ?
C1B C9B 1.545(8) . ?
C2B C3B 1.537(9) . ?
C3B C4B 1.542(9) . ?
C3B C7B 1.551(9) . ?
C4B C5B 1.551(8) . ?
C5B C15B 1.515(8) . ?
C5B C6B 1.534(9) . ?
C6B C7B 1.535(9) . ?
C7B C8B 1.538(9) . ?
C9B C14B 1.375(9) . ?
C9B C10B 1.388(9) . ?
C10B C11B 1.379(10) . ?
C11B C12B 1.385(10) . ?
C12B C13B 1.365(10) . ?
C13B C14B 1.388(9) . ?
C15B C20B 1.388(8) . ?
C15B C16B 1.398(8) . ?
C16B C17B 1.384(9) . ?
C17B C18B 1.373(9) . ?
C18B C19B 1.366(9) . ?
C19B C20B 1.393(9) . ?
